data_2223173
loop_
_publ_author_name
'Aitipamula, Srinivasulu'
'Chow, Pui Shan'
'Tan, Reginald B. H.'

_publ_section_title
;
 Theophylline--gentisic acid (1/1)
;
_journal_coeditor_code PB2002
_journal_issue 9
_journal_name_full 'Acta Crystallographica Section E'
_journal_page_first o2126
_journal_page_last o2127
_journal_paper_doi 10.1107/S1600536809031031
_journal_volume 65
_journal_year 2009
_chemical_formula_iupac 'C7 H8 N4 O2, C7 H6 O4'
_chemical_formula_moiety 'C7 H8 N4 O2, C7 H6 O4'
_chemical_formula_sum 'C14 H14 N4 O6'
_chemical_formula_weight 334.29
_chemical_melting_point 513
_chemical_name_common '1:1 cocrystal of theophylline and gentisic acid'
_chemical_name_systematic
;
Theophylline--gentisic acid (1/1)
;
_space_group_IT_number 2
_symmetry_cell_setting triclinic
_symmetry_space_group_name_Hall '-P 1'
_symmetry_space_group_name_H-M 'P -1'
_atom_sites_solution_hydrogens geom
_atom_sites_solution_primary direct
_atom_sites_solution_secondary difmap
_audit_creation_method SHELXL-97
_cell_angle_alpha 86.08(3)
_cell_angle_beta 81.27(3)
_cell_angle_gamma 74.14(3)
_cell_formula_units_Z 2
_cell_length_a 7.0989(14)
_cell_length_b 8.0543(16)
_cell_length_c 13.034(3)
_cell_measurement_reflns_used 2156
_cell_measurement_temperature 110(2)
_cell_measurement_theta_max 30.9807
_cell_measurement_theta_min 2.6300
_cell_volume 708.3(3)
_computing_cell_refinement 'CrystalClear (Rigaku, 2008)'
_computing_data_collection 'CrystalClear (Rigaku, 2008)'
_computing_data_reduction 'CrystalClear (Rigaku, 2008)'
_computing_molecular_graphics 'X-SEED (Barbour, 2001)'
_computing_publication_material 'SHELXTL (Sheldrick, 2008) and PLATON (Spek, 2009)'
_computing_structure_refinement 'SHELXL97 (Sheldrick, 2008)'
_computing_structure_solution 'SHELXS97 (Sheldrick, 2008)'
_diffrn_ambient_temperature 110(2)
_diffrn_measured_fraction_theta_full 0.987
_diffrn_measured_fraction_theta_max 0.987
_diffrn_measurement_device_type 'Rigaku Saturn CCD area-deterctor'
_diffrn_measurement_method \w
_diffrn_radiation_monochromator graphite
_diffrn_radiation_source 'fine-focus sealed tube'
_diffrn_radiation_type MoK\a
_diffrn_radiation_wavelength 0.71073
_diffrn_reflns_av_R_equivalents 0.0212
_diffrn_reflns_av_sigmaI/netI 0.0203
_diffrn_reflns_limit_h_max 7
_diffrn_reflns_limit_h_min -9
_diffrn_reflns_limit_k_max 10
_diffrn_reflns_limit_k_min -10
_diffrn_reflns_limit_l_max 17
_diffrn_reflns_limit_l_min -17
_diffrn_reflns_number 10245
_diffrn_reflns_theta_full 28.28
_diffrn_reflns_theta_max 28.28
_diffrn_reflns_theta_min 2.63
_exptl_absorpt_coefficient_mu 0.125
_exptl_absorpt_correction_T_max 0.9839
_exptl_absorpt_correction_T_min 0.9706
_exptl_absorpt_correction_type multi-scan
_exptl_absorpt_process_details '(Blessing, 1995)'
_exptl_crystal_colour yellow
_exptl_crystal_density_diffrn 1.567
_exptl_crystal_density_method 'not measured'
_exptl_crystal_description needle
_exptl_crystal_F_000 348
_exptl_crystal_size_max 0.24
_exptl_crystal_size_mid 0.22
_exptl_crystal_size_min 0.13
_refine_diff_density_max 0.361
_refine_diff_density_min -0.329
_refine_ls_extinction_method none
_refine_ls_goodness_of_fit_ref 1.082
_refine_ls_hydrogen_treatment mixed
_refine_ls_matrix_type full
_refine_ls_number_constraints 0
_refine_ls_number_parameters 235
_refine_ls_number_reflns 3478
_refine_ls_number_restraints 0
_refine_ls_restrained_S_all 1.082
_refine_ls_R_factor_all 0.0484
_refine_ls_R_factor_gt 0.0464
_refine_ls_shift/su_max 0.000
_refine_ls_shift/su_mean 0.000
_refine_ls_structure_factor_coef Fsqd
_refine_ls_weighting_details 'calc w=1/[\s^2^(Fo^2^)+(0.0749P)^2^+0.2093P] where P=(Fo^2^+2Fc^2^)/3'
_refine_ls_weighting_scheme calc
_refine_ls_wR_factor_gt 0.1249
_refine_ls_wR_factor_ref 0.1270
_reflns_number_gt 3302
_reflns_number_total 3478
_reflns_threshold_expression I>2\s(I)
_cod_data_source_file pb2002.cif
_cod_data_source_block I
_cod_database_code 2223173
_cod_database_fobs_code 2223173

loop_
_symmetry_equiv_pos_as_xyz
'x, y, z'
'-x, -y, -z'

loop_
_atom_site_type_symbol
_atom_site_label
_atom_site_fract_x
_atom_site_fract_y
_atom_site_fract_z
_atom_site_U_iso_or_equiv
_atom_site_adp_type
_atom_site_calc_flag
_atom_site_refinement_flags
_atom_site_occupancy
_atom_site_disorder_assembly
_atom_site_disorder_group
O O5 0.17595(15) 0.25838(12) 0.08234(7) 0.0256(2) Uani d . 1 . .
O O3 0.01074(15) 0.59680(12) 0.09419(7) 0.0271(2) Uani d . 1 . .
O O4 0.00547(15) 0.72663(12) 0.24149(7) 0.0271(2) Uani d . 1 . .
O O6 0.30321(16) 0.26347(12) 0.48941(7) 0.0294(2) Uani d . 1 . .
C C8 0.14294(17) 0.42610(14) 0.23596(9) 0.0181(2) Uani d . 1 . .
C C13 0.17542(18) 0.42529(15) 0.33978(9) 0.0199(2) Uani d . 1 . .
H H13 0.1353 0.5278 0.3757 0.024 Uiso calc R 1 . .
C C14 0.04741(18) 0.58978(15) 0.18344(9) 0.0202(2) Uani d . 1 . .
C C10 0.29140(18) 0.11806(15) 0.23356(10) 0.0217(3) Uani d . 1 . .
H H10 0.3297 0.0145 0.1988 0.026 Uiso calc R 1 . .
C C11 0.32413(19) 0.11938(15) 0.33503(10) 0.0220(3) Uani d . 1 . .
H H11 0.3851 0.0169 0.3679 0.026 Uiso calc R 1 . .
C C9 0.20119(18) 0.27073(15) 0.18233(9) 0.0195(2) Uani d . 1 . .
C C12 0.26646(19) 0.27340(15) 0.38900(9) 0.0213(2) Uani d . 1 . .
O O2 0.28704(13) 0.57656(11) 0.56702(7) 0.0221(2) Uani d . 1 . .
O O1 0.50287(14) 0.39024(11) 0.87972(7) 0.0244(2) Uani d . 1 . .
N N3 0.23273(15) 0.78018(12) 0.68830(8) 0.0181(2) Uani d . 1 . .
N N4 0.39267(15) 0.48739(12) 0.72414(8) 0.0187(2) Uani d . 1 . .
N N2 0.19067(16) 0.97032(13) 0.83320(8) 0.0207(2) Uani d . 1 . .
C C1 0.41682(17) 0.51168(15) 0.82663(9) 0.0186(2) Uani d . 1 . .
C C2 0.30251(17) 0.61332(15) 0.65492(9) 0.0176(2) Uani d . 1 . .
C C5 0.33462(17) 0.68618(15) 0.85505(9) 0.0183(2) Uani d . 1 . .
C C3 0.24950(17) 0.81358(15) 0.78778(9) 0.0177(2) Uani d . 1 . .
N N1 0.32986(16) 0.76825(13) 0.94525(8) 0.0206(2) Uani d . 1 . .
C C6 0.1586(2) 0.91951(15) 0.61444(9) 0.0232(3) Uani d . 1 . .
H H6A 0.0502 1.0050 0.6495 0.035 Uiso calc R 1 . .
H H6B 0.1146 0.8733 0.5593 0.035 Uiso calc R 1 . .
H H6C 0.2626 0.9716 0.5862 0.035 Uiso calc R 1 . .
C C7 0.4852(2) 0.31464(15) 0.68265(10) 0.0251(3) Uani d . 1 . .
H H7A 0.3879 0.2508 0.6880 0.038 Uiso calc R 1 . .
H H7B 0.5893 0.2551 0.7217 0.038 Uiso calc R 1 . .
H H7C 0.5391 0.3250 0.6111 0.038 Uiso calc R 1 . .
C C4 0.24348(19) 0.93614(15) 0.92880(9) 0.0225(3) Uani d . 1 . .
H H4 0.2224 1.0198 0.9781 0.027 Uiso calc R 1 . .
H H5 0.111(3) 0.366(3) 0.0573(16) 0.048(6) Uiso d . 1 . .
H H6 0.289(3) 0.372(3) 0.5139(16) 0.046(5) Uiso d . 1 . .
H H4A -0.063(4) 0.834(3) 0.2064(19) 0.069(7) Uiso d . 1 . .
H H1 0.383(3) 0.714(3) 1.0054(15) 0.040(5) Uiso d . 1 . .

loop_
_atom_site_aniso_label
_atom_site_aniso_U_11
_atom_site_aniso_U_22
_atom_site_aniso_U_33
_atom_site_aniso_U_12
_atom_site_aniso_U_13
_atom_site_aniso_U_23
O5 0.0382(5) 0.0190(4) 0.0179(4) -0.0011(4) -0.0094(4) -0.0033(3)
O3 0.0373(5) 0.0208(4) 0.0222(4) -0.0018(4) -0.0123(4) -0.0001(3)
O4 0.0395(5) 0.0152(4) 0.0233(4) 0.0025(4) -0.0105(4) -0.0035(3)
O6 0.0512(6) 0.0186(4) 0.0205(5) -0.0070(4) -0.0162(4) 0.0000(3)
C8 0.0198(5) 0.0149(5) 0.0192(5) -0.0026(4) -0.0049(4) -0.0002(4)
C13 0.0244(6) 0.0155(5) 0.0195(5) -0.0034(4) -0.0053(4) -0.0021(4)
C14 0.0229(5) 0.0157(5) 0.0212(5) -0.0024(4) -0.0045(4) -0.0017(4)
C10 0.0277(6) 0.0142(5) 0.0221(6) -0.0019(4) -0.0052(5) -0.0035(4)
C11 0.0278(6) 0.0157(5) 0.0218(6) -0.0030(4) -0.0071(5) 0.0006(4)
C9 0.0222(5) 0.0190(5) 0.0171(5) -0.0037(4) -0.0047(4) -0.0028(4)
C12 0.0285(6) 0.0189(5) 0.0181(5) -0.0066(5) -0.0073(4) -0.0006(4)
O2 0.0307(5) 0.0190(4) 0.0158(4) -0.0032(3) -0.0069(3) -0.0023(3)
O1 0.0324(5) 0.0177(4) 0.0206(4) -0.0001(3) -0.0089(4) 0.0008(3)
N3 0.0235(5) 0.0142(4) 0.0157(5) -0.0018(4) -0.0061(4) -0.0003(3)
N4 0.0251(5) 0.0134(4) 0.0163(5) -0.0011(4) -0.0061(4) -0.0016(4)
N2 0.0265(5) 0.0158(5) 0.0185(5) -0.0018(4) -0.0055(4) -0.0027(4)
C1 0.0216(5) 0.0174(5) 0.0164(5) -0.0041(4) -0.0033(4) -0.0007(4)
C2 0.0204(5) 0.0156(5) 0.0160(5) -0.0027(4) -0.0034(4) -0.0008(4)
C5 0.0224(5) 0.0168(5) 0.0150(5) -0.0029(4) -0.0047(4) -0.0013(4)
C3 0.0206(5) 0.0160(5) 0.0163(5) -0.0034(4) -0.0039(4) -0.0016(4)
N1 0.0282(5) 0.0170(5) 0.0152(5) -0.0016(4) -0.0060(4) -0.0018(4)
C6 0.0318(6) 0.0166(5) 0.0203(5) -0.0023(5) -0.0092(5) 0.0020(4)
C7 0.0359(7) 0.0131(5) 0.0236(6) 0.0010(5) -0.0083(5) -0.0040(4)
C4 0.0288(6) 0.0171(5) 0.0196(6) -0.0010(4) -0.0054(5) -0.0039(4)

loop_
_atom_type_symbol
_atom_type_description
_atom_type_scat_dispersion_real
_atom_type_scat_dispersion_imag
_atom_type_scat_source
C C 0.0033 0.0016 'International Tables Vol C Tables 4.2.6.8 and 6.1.1.4'
H H 0.0000 0.0000 'International Tables Vol C Tables 4.2.6.8 and 6.1.1.4'
N N 0.0061 0.0033 'International Tables Vol C Tables 4.2.6.8 and 6.1.1.4'
O O 0.0106 0.0060 'International Tables Vol C Tables 4.2.6.8 and 6.1.1.4'

loop_
_geom_angle_atom_site_label_1
_geom_angle_atom_site_label_2
_geom_angle_atom_site_label_3
_geom_angle_site_symmetry_1
_geom_angle_site_symmetry_3
_geom_angle
_geom_angle_publ_flag
C9 O5 H5 . . 109.4(13) ?
C14 O4 H4A . . 113.1(14) ?
C12 O6 H6 . . 111.2(13) ?
C9 C8 C13 . . 119.63(11) ?
C9 C8 C14 . . 120.17(11) ?
C13 C8 C14 . . 120.20(11) ?
C12 C13 C8 . . 120.56(11) ?
C12 C13 H13 . . 119.7 ?
C8 C13 H13 . . 119.7 ?
O3 C14 O4 . . 123.21(11) ?
O3 C14 C8 . . 122.79(11) ?
O4 C14 C8 . . 114.00(10) ?
C11 C10 C9 . . 120.70(11) ?
C11 C10 H10 . . 119.7 ?
C9 C10 H10 . . 119.7 ?
C10 C11 C12 . . 120.60(11) ?
C10 C11 H11 . . 119.7 ?
C12 C11 H11 . . 119.7 ?
O5 C9 C10 . . 116.96(10) ?
O5 C9 C8 . . 123.97(11) ?
C10 C9 C8 . . 119.07(11) ?
O6 C12 C13 . . 123.61(11) ?
O6 C12 C11 . . 116.95(11) ?
C13 C12 C11 . . 119.44(11) ?
C3 N3 C2 . . 118.91(10) ?
C3 N3 C6 . . 121.52(10) ?
C2 N3 C6 . . 119.35(10) ?
C2 N4 C1 . . 126.83(10) ?
C2 N4 C7 . . 116.29(10) ?
C1 N4 C7 . . 116.70(10) ?
C4 N2 C3 . . 104.07(10) ?
O1 C1 N4 . . 120.78(11) ?
O1 C1 C5 . . 127.75(11) ?
N4 C1 C5 . . 111.46(10) ?
O2 C2 N3 . . 121.22(11) ?
O2 C2 N4 . . 121.22(10) ?
N3 C2 N4 . . 117.56(10) ?
C3 C5 N1 . . 105.65(10) ?
C3 C5 C1 . . 122.98(10) ?
N1 C5 C1 . . 131.26(11) ?
N2 C3 N3 . . 126.79(11) ?
N2 C3 C5 . . 110.99(10) ?
N3 C3 C5 . . 122.21(11) ?
C4 N1 C5 . . 106.66(10) ?
C4 N1 H1 . . 128.1(12) ?
C5 N1 H1 . . 125.2(12) ?
N3 C6 H6A . . 109.5 ?
N3 C6 H6B . . 109.5 ?
H6A C6 H6B . . 109.5 ?
N3 C6 H6C . . 109.5 ?
H6A C6 H6C . . 109.5 ?
H6B C6 H6C . . 109.5 ?
N4 C7 H7A . . 109.5 ?
N4 C7 H7B . . 109.5 ?
H7A C7 H7B . . 109.5 ?
N4 C7 H7C . . 109.5 ?
H7A C7 H7C . . 109.5 ?
H7B C7 H7C . . 109.5 ?
N1 C4 N2 . . 112.63(11) ?
N1 C4 H4 . . 123.7 ?
N2 C4 H4 . . 123.7 ?

loop_
_geom_bond_atom_site_label_1
_geom_bond_atom_site_label_2
_geom_bond_site_symmetry_2
_geom_bond_distance
_geom_bond_publ_flag
O5 C9 . 1.3561(14) ?
O5 H5 . 0.92(2) ?
O3 C14 . 1.2245(15) ?
O4 C14 . 1.3199(15) ?
O4 H4A . 0.99(3) ?
O6 C12 . 1.3658(14) ?
O6 H6 . 0.92(2) ?
C8 C9 . 1.4052(16) ?
C8 C13 . 1.4060(16) ?
C8 C14 . 1.4817(17) ?
C13 C12 . 1.3828(17) ?
C13 H13 . 0.9300 ?
C10 C11 . 1.3783(16) ?
C10 C9 . 1.3983(17) ?
C10 H10 . 0.9300 ?
C11 C12 . 1.3984(17) ?
C11 H11 . 0.9300 ?
O2 C2 . 1.2306(14) ?
O1 C1 . 1.2321(15) ?
N3 C3 . 1.3710(14) ?
N3 C2 . 1.3754(15) ?
N3 C6 . 1.4649(15) ?
N4 C2 . 1.3957(15) ?
N4 C1 . 1.4055(14) ?
N4 C7 . 1.4682(15) ?
N2 C4 . 1.3444(15) ?
N2 C3 . 1.3629(15) ?
C1 C5 . 1.4179(16) ?
C5 C3 . 1.3733(16) ?
C5 N1 . 1.3792(14) ?
N1 C4 . 1.3408(16) ?
N1 H1 . 0.95(2) ?
C6 H6A . 0.9600 ?
C6 H6B . 0.9600 ?
C6 H6C . 0.9600 ?
C7 H7A . 0.9600 ?
C7 H7B . 0.9600 ?
C7 H7C . 0.9600 ?
C4 H4 . 0.9300 ?

loop_
_geom_hbond_atom_site_label_D
_geom_hbond_atom_site_label_H
_geom_hbond_atom_site_label_A
_geom_hbond_site_symmetry_A
_geom_hbond_distance_DH
_geom_hbond_distance_HA
_geom_hbond_distance_DA
_geom_hbond_angle_DHA
N1 H1 O1 2_667 0.95(2) 1.85(2) 2.8000(16) 177.2(17)
O6 H6 O2 . 0.92(2) 1.83(2) 2.7478(14) 173.9(18)
O5 H5 O3 2_565 0.92(2) 2.24(2) 2.8503(16) 122.6(17)
O5 H5 O3 . 0.92(2) 1.87(2) 2.6617(15) 142.3(19)
O4 H4A N2 2_576 0.99(3) 1.68(3) 2.6596(16) 171(2)

loop_
_cod_related_entry_id
_cod_related_entry_database
_cod_related_entry_code
1 ChemSpider 26000937
